data_4106542
loop_
_publ_author_name
'Owen T. Summerscales'
'James C. Fettinger'
'Philip P. Power'

_publ_section_title
;
 C-H Activation of Cycloalkenes by Dimetallynes (M = Ge, Sn) under Ambient
 Conditions
;
_journal_name_full 'Journal of the American Chemical Society'
_journal_page_first 11960
_journal_page_last 11963
_journal_paper_doi 10.1021/ja205816d
_journal_volume 133
_journal_year 2011
_chemical_formula_moiety 'C42 H54 Ge'
_chemical_formula_sum 'C42 H54 Ge'
_chemical_formula_weight 631.44
_chemical_name_systematic
; 
 ? 
;
_space_group_IT_number 15
_symmetry_cell_setting monoclinic
_symmetry_space_group_name_Hall '-I 2ya'
_symmetry_space_group_name_H-M 'I 1 2/a 1'
_atom_sites_solution_hydrogens geom
_atom_sites_solution_primary direct
_atom_sites_solution_secondary difmap
_audit_creation_method SHELXL-97
_cell_angle_alpha 90.00
_cell_angle_beta 95.87
_cell_angle_gamma 90.00
_cell_formula_units_Z 8
_cell_length_a 15.8497(12)
_cell_length_b 25.8968(11)
_cell_length_c 17.0594(7)
_cell_measurement_reflns_used 9994
_cell_measurement_temperature 90(2)
_cell_measurement_theta_max 27.41
_cell_measurement_theta_min 2.43
_cell_volume 6965.4(7)
_computing_cell_refinement 'SAINT (7.68A) (Bruker, 2009)'
_computing_data_collection 'Apex2 (2010-11.3) (Bruker, 2010)'
_computing_data_reduction 'SAINT (7.68A) (Bruker, 2009)'
_computing_molecular_graphics 'Bruker SHELXTL'
_computing_publication_material 'Bruker SHELXTL'
_computing_structure_refinement 'SHELXL-97 (Sheldrick, 2008)'
_computing_structure_solution 'SHELXS-97 (Sheldrick, 2008)'
_diffrn_ambient_temperature 90(2)
_diffrn_measured_fraction_theta_full 0.997
_diffrn_measured_fraction_theta_max 0.997
_diffrn_measurement_device_type 'Bruker APEX-II CCD'
_diffrn_measurement_method '\f and \w scans'
_diffrn_radiation_monochromator graphite
_diffrn_radiation_source 'fine-focus sealed tube'
_diffrn_radiation_type MoK\a
_diffrn_radiation_wavelength 0.71073
_diffrn_reflns_av_R_equivalents 0.0447
_diffrn_reflns_av_sigmaI/netI 0.0378
_diffrn_reflns_limit_h_max 20
_diffrn_reflns_limit_h_min -20
_diffrn_reflns_limit_k_max 33
_diffrn_reflns_limit_k_min -33
_diffrn_reflns_limit_l_max 22
_diffrn_reflns_limit_l_min -22
_diffrn_reflns_number 29533
_diffrn_reflns_theta_full 27.50
_diffrn_reflns_theta_max 27.50
_diffrn_reflns_theta_min 2.29
_exptl_absorpt_coefficient_mu 0.907
_exptl_absorpt_correction_T_max 0.8775
_exptl_absorpt_correction_T_min 0.8662
_exptl_absorpt_correction_type numerical
_exptl_absorpt_process_details 'SADABS 2008/2 (Sheldrick, 2008)'
_exptl_crystal_colour Colourless
_exptl_crystal_density_diffrn 1.204
_exptl_crystal_description Block
_exptl_crystal_F_000 2704
_exptl_crystal_size_max 0.16
_exptl_crystal_size_mid 0.15
_exptl_crystal_size_min 0.15
_refine_diff_density_max 0.416
_refine_diff_density_min -0.279
_refine_diff_density_rms 0.051
_refine_ls_extinction_method none
_refine_ls_goodness_of_fit_ref 1.023
_refine_ls_hydrogen_treatment refU
_refine_ls_matrix_type full
_refine_ls_number_parameters 491
_refine_ls_number_reflns 7988
_refine_ls_number_restraints 8
_refine_ls_restrained_S_all 1.025
_refine_ls_R_factor_all 0.0490
_refine_ls_R_factor_gt 0.0351
_refine_ls_shift/su_max 0.001
_refine_ls_shift/su_mean 0.000
_refine_ls_structure_factor_coef Fsqd
_refine_ls_weighting_details 'calc w=1/[\s^2^(Fo^2^)+(0.0278P)^2^+7.4731P] where P=(Fo^2^+2Fc^2^)/3'
_refine_ls_weighting_scheme calc
_refine_ls_wR_factor_gt 0.0740
_refine_ls_wR_factor_ref 0.0790
_reflns_number_gt 6494
_reflns_number_total 7988
_reflns_threshold_expression >2sigma(I)
_cod_data_source_file ja205816d_si_002.cif
_cod_data_source_block ots34fmi
_cod_original_sg_symbol_H-M 'I 2/a'
_cod_database_code 4106542

loop_
_symmetry_equiv_pos_as_xyz
'x, y, z'
'-x+1/2, y, -z'
'x+1/2, y+1/2, z+1/2'
'-x+1, y+1/2, -z+1/2'
'-x, -y, -z'
'x-1/2, -y, z'
'-x+1/2, -y+1/2, -z+1/2'
'x, -y+1/2, z+1/2'

loop_
_atom_site_label
_atom_site_type_symbol
_atom_site_fract_x
_atom_site_fract_y
_atom_site_fract_z
_atom_site_U_iso_or_equiv
_atom_site_adp_type
_atom_site_occupancy
_atom_site_symmetry_multiplicity
_atom_site_calc_flag
_atom_site_refinement_flags
_atom_site_disorder_assembly
_atom_site_disorder_group
Ge1 Ge 0.468403(12) 0.127021(7) 0.203482(11) 0.02256(6) Uani 1 1 d . A .
C1 C 0.44744(12) 0.09834(7) 0.09457(10) 0.0249(4) Uani 1 1 d . . .
H1 H 0.4843(12) 0.0738(8) 0.0753(11) 0.026(5) Uiso 1 1 d . . .
C2 C 0.35562(12) 0.07834(8) 0.09549(12) 0.0278(4) Uani 1 1 d . . .
H2A H 0.3559(13) 0.0452(8) 0.1233(12) 0.031(5) Uiso 1 1 d . . .
H2B H 0.3296(12) 0.0719(7) 0.0425(12) 0.028(5) Uiso 1 1 d . . .
C3 C 0.30399(13) 0.11993(8) 0.13529(12) 0.0312(4) Uani 1 1 d . . .
H3A H 0.2804(13) 0.1039(8) 0.1801(13) 0.036(6) Uiso 1 1 d . . .
H3B H 0.2558(14) 0.1320(8) 0.0969(13) 0.038(6) Uiso 1 1 d . . .
C4 C 0.36440(12) 0.16513(7) 0.16084(11) 0.0284(4) Uani 1 1 d . . .
H4 H 0.3367(12) 0.1912(7) 0.1916(11) 0.021(5) Uiso 1 1 d . . .
C5 C 0.39855(13) 0.18481(8) 0.08693(11) 0.0308(4) Uani 1 1 d . . .
H5 H 0.3898(13) 0.2185(8) 0.0688(12) 0.031(5) Uiso 1 1 d . . .
C6 C 0.44241(13) 0.14940(8) 0.05180(11) 0.0287(4) Uani 1 1 d . . .
H6 H 0.4683(13) 0.1547(8) 0.0033(12) 0.032(5) Uiso 1 1 d . . .
C7 C 0.56996(14) 0.17161(8) 0.21671(12) 0.0327(4) Uani 1 1 d D . .
H7 H 0.6012(13) 0.1622(8) 0.2679(13) 0.035(6) Uiso 1 1 d . . .
C8 C 0.5494(18) 0.2295(4) 0.2196(17) 0.0439(13) Uani 0.54 1 d PD A 1
H8A H 0.5101 0.2380 0.1725 0.034(6) Uiso 0.54 1 calc PR A 1
H8B H 0.5186 0.2357 0.2664 0.034(6) Uiso 0.54 1 calc PR A 1
C9 C 0.6205(5) 0.2657(3) 0.2229(3) 0.0464(11) Uani 0.54 1 d PD A 1
H9A H 0.6606 0.2587 0.2700 0.063(8) Uiso 0.54 1 calc PR A 1
H9B H 0.5996 0.3016 0.2263 0.063(8) Uiso 0.54 1 calc PR A 1
C10 C 0.6645(12) 0.2591(4) 0.1495(10) 0.0503(16) Uani 0.54 1 d PD A 1
H10A H 0.6329 0.2782 0.1056 0.063(7) Uiso 0.54 1 calc PR A 1
H10B H 0.7222 0.2741 0.1583 0.063(7) Uiso 0.54 1 calc PR A 1
C11 C 0.6709(3) 0.2033(2) 0.1269(3) 0.0441(9) Uani 0.54 1 d PD A 1
H11 H 0.7096 0.1957 0.0895 0.10(2) Uiso 0.54 1 calc PR A 1
C12 C 0.6290(13) 0.1633(10) 0.1529(10) 0.0395(6) Uani 0.54 1 d PD A 1
H12 H 0.6359 0.1298 0.1317 0.019(5) Uiso 0.54 1 calc PR A 1
C8B C 0.546(2) 0.2284(5) 0.225(2) 0.0439(13) Uani 0.46 1 d PD A 2
H8C H 0.4975 0.2392 0.2493 0.034(6) Uiso 0.46 1 calc PR A 2
C9B C 0.6003(6) 0.2627(3) 0.1927(4) 0.0464(11) Uani 0.46 1 d PD A 2
H9C H 0.5864 0.2982 0.1978 0.063(8) Uiso 0.46 1 calc PR A 2
C10B C 0.6779(13) 0.2524(4) 0.1513(13) 0.0503(16) Uani 0.46 1 d PD A 2
H10C H 0.6655 0.2613 0.0949 0.063(7) Uiso 0.46 1 calc PR A 2
H10D H 0.7244 0.2752 0.1738 0.063(7) Uiso 0.46 1 calc PR A 2
C11B C 0.7076(4) 0.1973(2) 0.1579(3) 0.0441(9) Uani 0.46 1 d PD A 2
H11A H 0.7425 0.1918 0.2087 0.048(15) Uiso 0.46 1 calc PR A 2
H11B H 0.7426 0.1891 0.1147 0.032(12) Uiso 0.46 1 calc PR A 2
C12B C 0.6294(15) 0.1622(11) 0.1528(12) 0.0395(6) Uani 0.46 1 d PD A 2
H12A H 0.5969 0.1671 0.1006 0.019(5) Uiso 0.46 1 calc PR A 2
H12B H 0.6486 0.1258 0.1561 0.019(5) Uiso 0.46 1 calc PR A 2
C13 C 0.45374(11) 0.07807(7) 0.29105(10) 0.0209(3) Uani 1 1 d . . .
C14 C 0.48427(11) 0.02671(7) 0.28931(10) 0.0212(3) Uani 1 1 d . A .
C15 C 0.46484(11) -0.00855(7) 0.34665(10) 0.0231(4) Uani 1 1 d . . .
H15 H 0.4848 -0.0431 0.3446 0.022(5) Uiso 1 1 calc R A .
C16 C 0.41698(11) 0.00598(7) 0.40653(10) 0.0239(4) Uani 1 1 d . A .
H16 H 0.4024 -0.0187 0.4441 0.027(5) Uiso 1 1 calc R . .
C17 C 0.39063(11) 0.05664(7) 0.41126(10) 0.0239(4) Uani 1 1 d . . .
H17 H 0.3597 0.0669 0.4535 0.029(5) Uiso 1 1 calc R A .
C18 C 0.40870(11) 0.09308(7) 0.35491(10) 0.0217(4) Uani 1 1 d . A .
C19 C 0.54489(11) 0.00987(7) 0.23144(10) 0.0217(4) Uani 1 1 d . . .
C20 C 0.51925(11) -0.02466(7) 0.16957(10) 0.0231(4) Uani 1 1 d . A .
C21 C 0.57780(12) -0.03782(7) 0.11678(11) 0.0280(4) Uani 1 1 d . . .
H21 H 0.5612 -0.0606 0.0743 0.026(5) Uiso 1 1 calc R A .
C22 C 0.65920(12) -0.01830(8) 0.12550(11) 0.0316(4) Uani 1 1 d . A .
H22 H 0.6974 -0.0265 0.0878 0.033(5) Uiso 1 1 calc R . .
C23 C 0.68530(12) 0.01299(8) 0.18865(11) 0.0305(4) Uani 1 1 d . . .
H23 H 0.7422 0.0251 0.1951 0.042(6) Uiso 1 1 calc R A .
C24 C 0.62980(11) 0.02728(7) 0.24331(10) 0.0256(4) Uani 1 1 d . A .
C25 C 0.43212(12) -0.04999(7) 0.15924(11) 0.0268(4) Uani 1 1 d . . .
H25 H 0.3932 -0.0290 0.1892 0.026(5) Uiso 1 1 calc R A .
C26 C 0.39337(13) -0.05260(8) 0.07295(12) 0.0346(5) Uani 1 1 d . A .
H26A H 0.4011 -0.0193 0.0473 0.037(6) Uiso 1 1 calc R . .
H26B H 0.3327 -0.0603 0.0712 0.038(6) Uiso 1 1 calc R . .
H26C H 0.4216 -0.0798 0.0454 0.035(6) Uiso 1 1 calc R . .
C27 C 0.43518(13) -0.10487(8) 0.19349(13) 0.0341(4) Uani 1 1 d . A .
H27A H 0.4741 -0.1261 0.1660 0.042(6) Uiso 1 1 calc R . .
H27B H 0.3783 -0.1201 0.1866 0.043(6) Uiso 1 1 calc R . .
H27C H 0.4551 -0.1035 0.2498 0.039(6) Uiso 1 1 calc R . .
C28 C 0.66267(12) 0.05817(8) 0.31622(11) 0.0304(4) Uani 1 1 d . . .
H28 H 0.6173 0.0832 0.3272 0.041(6) Uiso 1 1 calc R A .
C29 C 0.74374(13) 0.08918(9) 0.30827(13) 0.0380(5) Uani 1 1 d . A .
H29A H 0.7914 0.0654 0.3054 0.042(6) Uiso 1 1 calc R . .
H29B H 0.7553 0.1118 0.3541 0.035(6) Uiso 1 1 calc R . .
H29C H 0.7363 0.1101 0.2602 0.039(6) Uiso 1 1 calc R . .
C30 C 0.67876(13) 0.02271(9) 0.38825(12) 0.0390(5) Uani 1 1 d . A .
H30A H 0.6260 0.0050 0.3974 0.043(6) Uiso 1 1 calc R . .
H30B H 0.6985 0.0434 0.4347 0.043(6) Uiso 1 1 calc R . .
H30C H 0.7221 -0.0029 0.3787 0.036(6) Uiso 1 1 calc R . .
C31 C 0.38625(12) 0.14873(7) 0.37000(10) 0.0251(4) Uani 1 1 d . . .
C32 C 0.45082(13) 0.18139(7) 0.40476(11) 0.0312(4) Uani 1 1 d . A .
C33 C 0.43042(16) 0.23267(8) 0.41988(12) 0.0410(5) Uani 1 1 d . . .
H33 H 0.4736 0.2553 0.4421 0.034(6) Uiso 1 1 calc R A .
C34 C 0.34909(17) 0.25101(8) 0.40328(12) 0.0453(6) Uani 1 1 d . A .
H34 H 0.3368 0.2862 0.4129 0.051(7) Uiso 1 1 calc R . .
C35 C 0.28582(15) 0.21840(8) 0.37288(11) 0.0381(5) Uani 1 1 d . . .
H35 H 0.2296 0.2312 0.3630 0.041(6) Uiso 1 1 calc R A .
C36 C 0.30225(12) 0.16676(7) 0.35617(10) 0.0281(4) Uani 1 1 d . A .
C37 C 0.53871(13) 0.16108(8) 0.43365(12) 0.0358(5) Uani 1 1 d . . .
H37 H 0.5514 0.1317 0.3987 0.045(6) Uiso 1 1 calc R A .
C38 C 0.61016(16) 0.20066(10) 0.43164(14) 0.0501(6) Uani 1 1 d . A .
H38A H 0.6077 0.2161 0.3790 0.066(8) Uiso 1 1 calc R . .
H38B H 0.6650 0.1835 0.4440 0.065(9) Uiso 1 1 calc R . .
H38C H 0.6035 0.2278 0.4707 0.061(8) Uiso 1 1 calc R . .
C39 C 0.53826(14) 0.13976(9) 0.51766(13) 0.0396(5) Uani 1 1 d . A .
H39A H 0.5225 0.1673 0.5527 0.047(7) Uiso 1 1 calc R . .
H39B H 0.5949 0.1269 0.5363 0.050(7) Uiso 1 1 calc R . .
H39C H 0.4971 0.1115 0.5176 0.046(7) Uiso 1 1 calc R . .
C40 C 0.22779(12) 0.13234(8) 0.32833(11) 0.0310(4) Uani 1 1 d . . .
H40 H 0.2505 0.1003 0.3054 0.026(5) Uiso 1 1 calc R A .
C41 C 0.16438(13) 0.15717(9) 0.26541(13) 0.0395(5) Uani 1 1 d . A .
H41A H 0.1309 0.1833 0.2901 0.045(6) Uiso 1 1 calc R . .
H41B H 0.1265 0.1306 0.2409 0.057(8) Uiso 1 1 calc R . .
H41C H 0.1953 0.1735 0.2251 0.033(6) Uiso 1 1 calc R . .
C42 C 0.17978(15) 0.11662(10) 0.39879(14) 0.0457(6) Uani 1 1 d . A .
H42A H 0.2176 0.0967 0.4365 0.055(7) Uiso 1 1 calc R . .
H42B H 0.1306 0.0954 0.3800 0.054(7) Uiso 1 1 calc R . .
H42C H 0.1607 0.1477 0.4246 0.046(7) Uiso 1 1 calc R . .

loop_
_atom_site_aniso_label
_atom_site_aniso_U_11
_atom_site_aniso_U_22
_atom_site_aniso_U_33
_atom_site_aniso_U_23
_atom_site_aniso_U_13
_atom_site_aniso_U_12
Ge1 0.02810(10) 0.02361(10) 0.01706(9) 0.00097(8) 0.00762(7) 0.00280(8)
C1 0.0299(10) 0.0279(9) 0.0183(9) 0.0000(7) 0.0096(7) 0.0040(8)
C2 0.0298(10) 0.0322(10) 0.0217(9) 0.0001(8) 0.0044(8) 0.0022(8)
C3 0.0305(10) 0.0384(11) 0.0257(10) 0.0042(8) 0.0078(8) 0.0072(9)
C4 0.0356(11) 0.0274(9) 0.0241(9) 0.0016(7) 0.0119(8) 0.0094(8)
C5 0.0410(12) 0.0285(10) 0.0237(10) 0.0058(8) 0.0073(8) 0.0075(9)
C6 0.0346(11) 0.0336(10) 0.0194(9) 0.0039(8) 0.0092(8) 0.0026(8)
C7 0.0421(12) 0.0320(10) 0.0241(10) 0.0031(8) 0.0041(9) -0.0054(9)
C8 0.066(2) 0.0365(12) 0.029(3) -0.0008(12) 0.005(2) -0.0100(14)
C9 0.059(4) 0.0345(16) 0.042(4) 0.004(3) -0.014(3) -0.012(2)
C10 0.052(5) 0.049(2) 0.0471(16) 0.017(2) -0.010(3) -0.020(2)
C11 0.036(3) 0.062(2) 0.033(2) 0.0081(19) 0.0014(16) -0.011(2)
C12 0.0347(11) 0.0484(15) 0.0359(12) 0.0065(11) 0.0064(10) -0.0068(10)
C8B 0.066(2) 0.0365(12) 0.029(3) -0.0008(12) 0.005(2) -0.0100(14)
C9B 0.059(4) 0.0345(16) 0.042(4) 0.004(3) -0.014(3) -0.012(2)
C10B 0.052(5) 0.049(2) 0.0471(16) 0.017(2) -0.010(3) -0.020(2)
C11B 0.036(3) 0.062(2) 0.033(2) 0.0081(19) 0.0014(16) -0.011(2)
C12B 0.0347(11) 0.0484(15) 0.0359(12) 0.0065(11) 0.0064(10) -0.0068(10)
C13 0.0200(8) 0.0263(9) 0.0165(8) 0.0005(7) 0.0033(7) 0.0008(7)
C14 0.0187(8) 0.0271(9) 0.0180(8) -0.0012(7) 0.0033(7) 0.0014(7)
C15 0.0215(9) 0.0249(9) 0.0233(9) -0.0001(7) 0.0038(7) 0.0021(7)
C16 0.0235(9) 0.0291(9) 0.0199(9) 0.0035(7) 0.0058(7) -0.0012(7)
C17 0.0222(9) 0.0310(9) 0.0196(8) -0.0009(7) 0.0078(7) -0.0005(7)
C18 0.0207(8) 0.0262(9) 0.0185(8) -0.0019(7) 0.0036(7) 0.0014(7)
C19 0.0226(9) 0.0241(9) 0.0195(8) 0.0022(7) 0.0068(7) 0.0050(7)
C20 0.0233(9) 0.0252(9) 0.0214(9) 0.0019(7) 0.0056(7) 0.0049(7)
C21 0.0319(10) 0.0312(10) 0.0216(9) -0.0029(7) 0.0059(8) 0.0059(8)
C22 0.0286(10) 0.0414(11) 0.0265(10) -0.0009(8) 0.0112(8) 0.0082(8)
C23 0.0210(9) 0.0411(11) 0.0306(10) -0.0007(8) 0.0088(8) 0.0024(8)
C24 0.0248(9) 0.0301(9) 0.0225(9) 0.0000(7) 0.0057(7) 0.0024(7)
C25 0.0255(9) 0.0304(10) 0.0250(9) -0.0040(7) 0.0047(7) 0.0023(8)
C26 0.0310(11) 0.0404(12) 0.0323(11) -0.0096(9) 0.0027(8) 0.0059(9)
C27 0.0328(11) 0.0329(10) 0.0373(11) -0.0034(9) 0.0063(9) -0.0026(9)
C28 0.0233(10) 0.0392(11) 0.0294(10) -0.0060(8) 0.0057(8) 0.0002(8)
C29 0.0281(11) 0.0454(12) 0.0404(12) -0.0059(10) 0.0041(9) -0.0037(9)
C30 0.0294(11) 0.0603(14) 0.0274(10) -0.0033(10) 0.0028(8) -0.0048(10)
C31 0.0350(10) 0.0260(9) 0.0158(8) -0.0003(7) 0.0096(7) 0.0028(8)
C32 0.0447(12) 0.0305(10) 0.0199(9) -0.0038(7) 0.0100(8) -0.0005(9)
C33 0.0636(15) 0.0319(11) 0.0277(11) -0.0087(9) 0.0059(10) -0.0015(10)
C34 0.0821(18) 0.0278(11) 0.0259(11) -0.0043(8) 0.0051(11) 0.0163(11)
C35 0.0547(14) 0.0386(11) 0.0220(10) -0.0009(8) 0.0082(9) 0.0198(10)
C36 0.0385(11) 0.0313(10) 0.0159(8) 0.0023(7) 0.0108(8) 0.0098(8)
C37 0.0370(11) 0.0382(11) 0.0330(11) -0.0113(9) 0.0076(9) -0.0054(9)
C38 0.0530(16) 0.0619(16) 0.0357(13) -0.0094(11) 0.0066(11) -0.0196(13)
C39 0.0376(12) 0.0415(12) 0.0388(12) -0.0001(9) 0.0002(10) -0.0025(9)
C40 0.0290(10) 0.0385(11) 0.0273(9) 0.0055(8) 0.0109(8) 0.0097(8)
C41 0.0333(11) 0.0518(13) 0.0344(11) 0.0055(10) 0.0085(9) 0.0147(10)
C42 0.0381(13) 0.0603(15) 0.0418(13) 0.0143(11) 0.0200(10) 0.0088(11)

loop_
_atom_type_symbol
_atom_type_description
_atom_type_scat_dispersion_real
_atom_type_scat_dispersion_imag
_atom_type_scat_source
C C 0.0033 0.0016 'International Tables Vol C Tables 4.2.6.8 and 6.1.1.4'
H H 0.0000 0.0000 'International Tables Vol C Tables 4.2.6.8 and 6.1.1.4'
Ge Ge 0.1547 1.8001 'International Tables Vol C Tables 4.2.6.8 and 6.1.1.4'

loop_
_geom_angle_atom_site_label_1
_geom_angle_atom_site_label_2
_geom_angle_atom_site_label_3
_geom_angle
C7 Ge1 C13 116.29(8)
C7 Ge1 C4 112.71(8)
C13 Ge1 C4 115.68(7)
C7 Ge1 C1 112.32(8)
C13 Ge1 C1 116.12(7)
C4 Ge1 C1 77.99(8)
C6 C1 C2 107.17(16)
C6 C1 Ge1 96.87(12)
C2 C1 Ge1 100.50(11)
C6 C1 H1 115.1(12)
C2 C1 H1 113.3(12)
Ge1 C1 H1 121.6(12)
C1 C2 C3 108.14(16)
C1 C2 H2A 109.9(12)
C3 C2 H2A 111.8(12)
C1 C2 H2B 111.1(11)
C3 C2 H2B 109.6(12)
H2A C2 H2B 106.3(16)
C4 C3 C2 108.05(16)
C4 C3 H3A 112.1(13)
C2 C3 H3A 108.0(13)
C4 C3 H3B 110.9(12)
C2 C3 H3B 109.3(13)
H3A C3 H3B 108.4(17)
C5 C4 C3 106.53(16)
C5 C4 Ge1 96.79(12)
C3 C4 Ge1 101.13(12)
C5 C4 H4 115.5(11)
C3 C4 H4 111.9(11)
Ge1 C4 H4 122.8(11)
C6 C5 C4 113.07(17)
C6 C5 H5 124.3(13)
C4 C5 H5 122.7(13)
C5 C6 C1 113.00(16)
C5 C6 H6 124.9(12)
C1 C6 H6 122.1(12)
C12 C7 C8B 112.2(16)
C8B C7 C12B 113.3(18)
C12 C7 C8 108.0(15)
C12B C7 C8 109.0(16)
C12 C7 Ge1 112.9(10)
C8B C7 Ge1 111.2(13)
C12B C7 Ge1 112.2(12)
C8 C7 Ge1 113.7(11)
C12 C7 H7 107.9(15)
C8B C7 H7 105.5(18)
C12B C7 H7 107.5(16)
C8 C7 H7 107.5(16)
Ge1 C7 H7 106.6(12)
C9 C8 C7 117.5(16)
C9 C8 H8A 107.9
C7 C8 H8A 107.9
C9 C8 H8B 107.9
C7 C8 H8B 107.9
H8A C8 H8B 107.2
C8 C9 C10 108.5(13)
C8 C9 H9A 110.0
C10 C9 H9A 110.0
C8 C9 H9B 110.0
C10 C9 H9B 110.0
H9A C9 H9B 108.4
C11 C10 C9 111.9(8)
C11 C10 H10A 109.2
C9 C10 H10A 109.2
C11 C10 H10B 109.2
C9 C10 H10B 109.2
H10A C10 H10B 107.9
C12 C11 C10 127.9(9)
C12 C11 H11 116.1
C10 C11 H11 116.1
C11 C12 C7 119.5(16)
C11 C12 H12 120.2
C7 C12 H12 120.2
C9B C8B C7 114(2)
C9B C8B H8C 123.0
C7 C8B H8C 123.0
C8B C9B C10B 129.9(11)
C8B C9B H9C 115.0
C10B C9B H9C 115.0
C11B C10B C9B 113.5(10)
C11B C10B H10C 108.9
C9B C10B H10C 108.9
C11B C10B H10D 108.9
C9B C10B H10D 108.9
H10C C10B H10D 107.7
C10B C11B C12B 108.3(13)
C10B C11B H11A 110.0
C12B C11B H11A 110.0
C10B C11B H11B 110.0
C12B C11B H11B 110.0
H11A C11B H11B 108.4
C7 C12B C11B 114.7(17)
C7 C12B H12A 108.6
C11B C12B H12A 108.6
C7 C12B H12B 108.6
C11B C12B H12B 108.6
H12A C12B H12B 107.6
C18 C13 C14 118.28(15)
C18 C13 Ge1 120.60(13)
C14 C13 Ge1 121.05(12)
C15 C14 C13 119.95(15)
C15 C14 C19 118.03(15)
C13 C14 C19 121.75(15)
C16 C15 C14 121.06(16)
C16 C15 H15 119.5
C14 C15 H15 119.5
C17 C16 C15 119.52(16)
C17 C16 H16 120.2
C15 C16 H16 120.2
C16 C17 C18 121.10(16)
C16 C17 H17 119.5
C18 C17 H17 119.5
C17 C18 C13 119.91(16)
C17 C18 C31 117.25(15)
C13 C18 C31 122.55(15)
C20 C19 C24 120.41(15)
C20 C19 C14 121.19(15)
C24 C19 C14 118.30(15)
C21 C20 C19 118.44(16)
C21 C20 C25 118.29(16)
C19 C20 C25 123.22(15)
C22 C21 C20 121.06(17)
C22 C21 H21 119.5
C20 C21 H21 119.5
C23 C22 C21 120.16(17)
C23 C22 H22 119.9
C21 C22 H22 119.9
C22 C23 C24 121.28(18)
C22 C23 H23 119.4
C24 C23 H23 119.4
C23 C24 C19 118.39(17)
C23 C24 C28 119.86(17)
C19 C24 C28 121.65(15)
C20 C25 C27 111.20(15)
C20 C25 C26 113.48(15)
C27 C25 C26 108.51(16)
C20 C25 H25 107.8
C27 C25 H25 107.8
C26 C25 H25 107.8
C25 C26 H26A 109.5
C25 C26 H26B 109.5
H26A C26 H26B 109.5
C25 C26 H26C 109.5
H26A C26 H26C 109.5
H26B C26 H26C 109.5
C25 C27 H27A 109.5
C25 C27 H27B 109.5
H27A C27 H27B 109.5
C25 C27 H27C 109.5
H27A C27 H27C 109.5
H27B C27 H27C 109.5
C24 C28 C29 114.97(16)
C24 C28 C30 110.75(17)
C29 C28 C30 108.20(17)
C24 C28 H28 107.5
C29 C28 H28 107.5
C30 C28 H28 107.5
C28 C29 H29A 109.5
C28 C29 H29B 109.5
H29A C29 H29B 109.5
C28 C29 H29C 109.5
H29A C29 H29C 109.5
H29B C29 H29C 109.5
C28 C30 H30A 109.5
C28 C30 H30B 109.5
H30A C30 H30B 109.5
C28 C30 H30C 109.5
H30A C30 H30C 109.5
H30B C30 H30C 109.5
C36 C31 C32 120.30(17)
C36 C31 C18 121.49(17)
C32 C31 C18 118.00(16)
C33 C32 C31 118.4(2)
C33 C32 C37 119.33(19)
C31 C32 C37 121.95(17)
C34 C33 C32 121.3(2)
C34 C33 H33 119.3
C32 C33 H33 119.3
C35 C34 C33 119.9(2)
C35 C34 H34 120.0
C33 C34 H34 120.0
C34 C35 C36 121.5(2)
C34 C35 H35 119.3
C36 C35 H35 119.3
C35 C36 C31 118.43(19)
C35 C36 C40 118.11(18)
C31 C36 C40 123.37(16)
C32 C37 C38 114.57(19)
C32 C37 C39 109.55(16)
C38 C37 C39 109.61(18)
C32 C37 H37 107.6
C38 C37 H37 107.6
C39 C37 H37 107.6
C37 C38 H38A 109.5
C37 C38 H38B 109.5
H38A C38 H38B 109.5
C37 C38 H38C 109.5
H38A C38 H38C 109.5
H38B C38 H38C 109.5
C37 C39 H39A 109.5
C37 C39 H39B 109.5
H39A C39 H39B 109.5
C37 C39 H39C 109.5
H39A C39 H39C 109.5
H39B C39 H39C 109.5
C36 C40 C41 113.95(17)
C36 C40 C42 109.97(17)
C41 C40 C42 108.41(16)
C36 C40 H40 108.1
C41 C40 H40 108.1
C42 C40 H40 108.1
C40 C41 H41A 109.5
C40 C41 H41B 109.5
H41A C41 H41B 109.5
C40 C41 H41C 109.5
H41A C41 H41C 109.5
H41B C41 H41C 109.5
C40 C42 H42A 109.5
C40 C42 H42B 109.5
H42A C42 H42B 109.5
C40 C42 H42C 109.5
H42A C42 H42C 109.5
H42B C42 H42C 109.5

loop_
_geom_bond_atom_site_label_1
_geom_bond_atom_site_label_2
_geom_bond_distance
Ge1 C7 1.975(2)
Ge1 C13 1.9909(17)
Ge1 C4 1.9937(19)
Ge1 C1 1.9970(18)
C1 C6 1.508(3)
C1 C2 1.546(3)
C1 H1 0.94(2)
C2 C3 1.550(3)
C2 H2A 0.98(2)
C2 H2B 0.97(2)
C3 C4 1.546(3)
C3 H3A 0.98(2)
C3 H3B 1.00(2)
C4 C5 1.511(3)
C4 H4 0.985(19)
C5 C6 1.330(3)
C5 H5 0.93(2)
C6 H6 0.97(2)
C7 C12 1.522(7)
C7 C8B 1.529(8)
C7 C12B 1.531(8)
C7 C8 1.537(7)
C7 H7 0.99(2)
C8 C9 1.46(3)
C8 H8A 0.9900
C8 H8B 0.9900
C9 C10 1.504(9)
C9 H9A 0.9900
C9 H9B 0.9900
C10 C11 1.501(8)
C10 H10A 0.9900
C10 H10B 0.9900
C11 C12 1.33(2)
C11 H11 0.9500
C12 H12 0.9500
C8B C9B 1.39(3)
C8B H8C 0.9500
C9B C10B 1.504(9)
C9B H9C 0.9500
C10B C11B 1.503(9)
C10B H10C 0.9900
C10B H10D 0.9900
C11B C12B 1.53(3)
C11B H11A 0.9900
C11B H11B 0.9900
C12B H12A 0.9900
C12B H12B 0.9900
C13 C18 1.417(2)
C13 C14 1.417(2)
C14 C15 1.395(2)
C14 C19 1.511(2)
C15 C16 1.385(2)
C15 H15 0.9500
C16 C17 1.382(3)
C16 H16 0.9500
C17 C18 1.397(2)
C17 H17 0.9500
C18 C31 1.513(2)
C19 C20 1.411(2)
C19 C24 1.414(2)
C20 C21 1.400(2)
C20 C25 1.523(2)
C21 C22 1.380(3)
C21 H21 0.9500
C22 C23 1.377(3)
C22 H22 0.9500
C23 C24 1.396(2)
C23 H23 0.9500
C24 C28 1.525(3)
C25 C27 1.536(3)
C25 C26 1.537(3)
C25 H25 1.0000
C26 H26A 0.9800
C26 H26B 0.9800
C26 H26C 0.9800
C27 H27A 0.9800
C27 H27B 0.9800
C27 H27C 0.9800
C28 C29 1.533(3)
C28 C30 1.534(3)
C28 H28 1.0000
C29 H29A 0.9800
C29 H29B 0.9800
C29 H29C 0.9800
C30 H30A 0.9800
C30 H30B 0.9800
C30 H30C 0.9800
C31 C36 1.408(3)
C31 C32 1.411(3)
C32 C33 1.397(3)
C32 C37 1.523(3)
C33 C34 1.376(3)
C33 H33 0.9500
C34 C35 1.372(3)
C34 H34 0.9500
C35 C36 1.397(3)
C35 H35 0.9500
C36 C40 1.516(3)
C37 C38 1.531(3)
C37 C39 1.537(3)
C37 H37 1.0000
C38 H38A 0.9800
C38 H38B 0.9800
C38 H38C 0.9800
C39 H39A 0.9800
C39 H39B 0.9800
C39 H39C 0.9800
C40 C41 1.534(3)
C40 C42 1.542(3)
C40 H40 1.0000
C41 H41A 0.9800
C41 H41B 0.9800
C41 H41C 0.9800
C42 H42A 0.9800
C42 H42B 0.9800
C42 H42C 0.9800

loop_
_geom_torsion_atom_site_label_1
_geom_torsion_atom_site_label_2
_geom_torsion_atom_site_label_3
_geom_torsion_atom_site_label_4
_geom_torsion
C7 Ge1 C1 C6 -56.98(13)
C13 Ge1 C1 C6 165.76(11)
C4 Ge1 C1 C6 52.86(12)
C7 Ge1 C1 C2 -165.93(12)
C13 Ge1 C1 C2 56.80(13)
C4 Ge1 C1 C2 -56.10(12)
C6 C1 C2 C3 -57.11(19)
Ge1 C1 C2 C3 43.53(16)
C1 C2 C3 C4 -1.3(2)
C2 C3 C4 C5 59.0(2)
C2 C3 C4 Ge1 -41.61(16)
C7 Ge1 C4 C5 56.55(14)
C13 Ge1 C4 C5 -166.23(11)
C1 Ge1 C4 C5 -52.83(12)
C7 Ge1 C4 C3 164.94(11)
C13 Ge1 C4 C3 -57.84(13)
C1 Ge1 C4 C3 55.56(12)
C3 C4 C5 C6 -61.3(2)
Ge1 C4 C5 C6 42.5(2)
C4 C5 C6 C1 -0.2(3)
C2 C1 C6 C5 61.1(2)
Ge1 C1 C6 C5 -42.15(19)
C13 Ge1 C7 C12 119.1(9)
C4 Ge1 C7 C12 -103.9(10)
C1 Ge1 C7 C12 -18.1(10)
C13 Ge1 C7 C8B -113.6(14)
C4 Ge1 C7 C8B 23.3(14)
C1 Ge1 C7 C8B 109.2(14)
C13 Ge1 C7 C12B 118.2(11)
C4 Ge1 C7 C12B -104.8(11)
C1 Ge1 C7 C12B -18.9(11)
C13 Ge1 C7 C8 -117.4(12)
C4 Ge1 C7 C8 19.5(12)
C1 Ge1 C7 C8 105.4(12)
C12 C7 C8 C9 -49(2)
Ge1 C7 C8 C9 -175.1(14)
C7 C8 C9 C10 61(2)
C8 C9 C10 C11 -40.2(16)
C9 C10 C11 C12 15(2)
C10 C11 C12 C7 -4(3)
C8 C7 C12 C11 18(2)
Ge1 C7 C12 C11 144.7(14)
C12B C7 C8B C9B -19(3)
C7 C8B C9B C10B 1(3)
C8B C9B C10B C11B -11(3)
C9B C10B C11B C12B 37.7(19)
C8B C7 C12B C11B 51(2)
Ge1 C7 C12B C11B 177.6(12)
C10B C11B C12B C7 -59(2)
C7 Ge1 C13 C18 89.64(15)
C4 Ge1 C13 C18 -46.02(17)
C1 Ge1 C13 C18 -134.80(14)
C7 Ge1 C13 C14 -93.49(15)
C4 Ge1 C13 C14 130.85(14)
C1 Ge1 C13 C14 42.07(16)
C18 C13 C14 C15 4.3(3)
Ge1 C13 C14 C15 -172.67(13)
C18 C13 C14 C19 -169.67(16)
Ge1 C13 C14 C19 13.4(2)
C13 C14 C15 C16 -1.0(3)
C19 C14 C15 C16 173.13(16)
C14 C15 C16 C17 -2.4(3)
C15 C16 C17 C18 2.5(3)
C16 C17 C18 C13 0.9(3)
C16 C17 C18 C31 -173.12(17)
C14 C13 C18 C17 -4.2(3)
Ge1 C13 C18 C17 172.76(13)
C14 C13 C18 C31 169.48(16)
Ge1 C13 C18 C31 -13.6(2)
C15 C14 C19 C20 74.6(2)
C13 C14 C19 C20 -111.4(2)
C15 C14 C19 C24 -101.9(2)
C13 C14 C19 C24 72.1(2)
C24 C19 C20 C21 -5.1(3)
C14 C19 C20 C21 178.50(16)
C24 C19 C20 C25 172.42(16)
C14 C19 C20 C25 -4.0(3)
C19 C20 C21 C22 1.1(3)
C25 C20 C21 C22 -176.56(17)
C20 C21 C22 C23 2.7(3)
C21 C22 C23 C24 -2.5(3)
C22 C23 C24 C19 -1.5(3)
C22 C23 C24 C28 174.84(18)
C20 C19 C24 C23 5.3(3)
C14 C19 C24 C23 -178.19(17)
C20 C19 C24 C28 -170.98(17)
C14 C19 C24 C28 5.5(3)
C21 C20 C25 C27 79.5(2)
C19 C20 C25 C27 -98.0(2)
C21 C20 C25 C26 -43.1(2)
C19 C20 C25 C26 139.35(17)
C23 C24 C28 C29 23.4(3)
C19 C24 C28 C29 -160.38(18)
C23 C24 C28 C30 -99.6(2)
C19 C24 C28 C30 76.6(2)
C17 C18 C31 C36 -78.1(2)
C13 C18 C31 C36 108.1(2)
C17 C18 C31 C32 96.7(2)
C13 C18 C31 C32 -77.1(2)
C36 C31 C32 C33 -4.3(3)
C18 C31 C32 C33 -179.16(16)
C36 C31 C32 C37 169.26(16)
C18 C31 C32 C37 -5.6(2)
C31 C32 C33 C34 1.5(3)
C37 C32 C33 C34 -172.22(19)
C32 C33 C34 C35 1.5(3)
C33 C34 C35 C36 -1.7(3)
C34 C35 C36 C31 -1.1(3)
C34 C35 C36 C40 175.61(18)
C32 C31 C36 C35 4.1(3)
C18 C31 C36 C35 178.76(16)
C32 C31 C36 C40 -172.40(16)
C18 C31 C36 C40 2.3(3)
C33 C32 C37 C38 -34.9(3)
C31 C32 C37 C38 151.59(18)
C33 C32 C37 C39 88.8(2)
C31 C32 C37 C39 -84.8(2)
C35 C36 C40 C41 44.8(2)
C31 C36 C40 C41 -138.70(18)
C35 C36 C40 C42 -77.1(2)
C31 C36 C40 C42 99.4(2)
